data_7242938
loop_
_publ_author_name
'Bristow, Jonathan C.'
'Cliff, Stacey V. A.'
'Yang, Songjie'
'Wallis, John D.'

_publ_section_title
;
 Interaction, bond formation or reaction between a dimethylamino group and
 an adjacent alkene or aldehyde group in aromatic systems controlled by
 remote molecular constraints
;
_journal_issue 25
_journal_name_full CrystEngComm
_journal_page_first 4500
_journal_page_last 4512
_journal_paper_doi 10.1039/D1CE00377A
_journal_volume 23
_journal_year 2021
_chemical_formula_moiety 'C29 H24 N2 O2'
_chemical_formula_sum 'C29 H24 N2 O2'
_chemical_formula_weight 432.50
_chemical_melting_point 439.5(15)
_chemical_name_systematic
Cyano-(1,1-dimethyl-5,6-diphenyl-1,2-dihydrobenzo[cd]indol-1-ium-2-yl)-methoxycarbonyl-methanide
_space_group_crystal_system monoclinic
_space_group_IT_number 14
_space_group_name_Hall '-P 2yn'
_space_group_name_H-M_alt 'P 1 21/n 1'
_atom_sites_solution_hydrogens geom
_audit_creation_date 2019-09-24
_audit_creation_method
;
Olex2 1.2
(compiled 2018.05.29 svn.r3508 for OlexSys, GUI svn.r5506)
;
_audit_update_record
;
2021-03-09 deposited with the CCDC.	2021-05-27 downloaded from the CCDC.
;
_cell_angle_alpha 90
_cell_angle_beta 101.328(3)
_cell_angle_gamma 90
_cell_formula_units_Z 4
_cell_length_a 10.6932(3)
_cell_length_b 8.4601(3)
_cell_length_c 25.0272(8)
_cell_measurement_reflns_used 7137
_cell_measurement_temperature 150.01(10)
_cell_measurement_theta_max 30.8370
_cell_measurement_theta_min 3.7160
_cell_volume 2219.99(13)
_computing_cell_refinement 'CrysAlisPro 1.171.40.45a (Rigaku OD, 2019)'
_computing_data_collection 'CrysAlisPro 1.171.40.45a (Rigaku OD, 2019)'
_computing_data_reduction 'CrysAlisPro 1.171.40.45a (Rigaku OD, 2019)'
_computing_molecular_graphics 'Olex2 (Dolomanov et al., 2009)'
_computing_publication_material 'Olex2 (Dolomanov et al., 2009)'
_computing_structure_refinement 'ShelXL (Sheldrick, 2015)'
_computing_structure_solution 'ShelXT (Sheldrick, 2015)'
_diffrn_ambient_environment N~2~
_diffrn_ambient_temperature 150.01(10)
_diffrn_detector 'CCD plate'
_diffrn_detector_area_resol_mean 15.9832
_diffrn_detector_type Sapphire3
_diffrn_measured_fraction_theta_full 0.998
_diffrn_measured_fraction_theta_max 0.998
_diffrn_measurement_details
;
List of Runs (angles in degrees, time in seconds):

  # Type    Start    End  Width  t~exp~   \w     \q     \k     \f   Frames
#--------------------------------------------------------------------------
  1  \w    -51.00  49.20   0.30   30.00    --   20.20 -19.00 150.00  334
  2  \f     12.00 106.20   0.30   30.00 -14.74  20.20   0.00    --   314
  3  \w    -49.00  38.00   1.00   30.00    --   20.20 -37.00  30.00   87
  4  \w    -87.00 -28.00   1.00   30.00    --  -20.05 -57.00  30.00   59
  5  \w     -9.00  67.00   1.00   30.00    --   20.20  19.00-150.00   76
;
_diffrn_measurement_device 'four-circle diffractometer'
_diffrn_measurement_device_type 'Xcalibur, Sapphire3, Gemini'
_diffrn_measurement_method '\w and \f scans'
_diffrn_orient_matrix_type 'CrysAlisPro convention (1999,Acta A55,543-557)'
_diffrn_orient_matrix_UB_11 -0.0320889000
_diffrn_orient_matrix_UB_12 -0.0336716000
_diffrn_orient_matrix_UB_13 -0.0249104000
_diffrn_orient_matrix_UB_21 -0.0356299000
_diffrn_orient_matrix_UB_22 -0.0488996000
_diffrn_orient_matrix_UB_23 0.0145285000
_diffrn_orient_matrix_UB_31 -0.0476901000
_diffrn_orient_matrix_UB_32 0.0591799000
_diffrn_orient_matrix_UB_33 -0.0021427000
_diffrn_radiation_monochromator graphite
_diffrn_radiation_probe x-ray
_diffrn_radiation_type MoK\a
_diffrn_radiation_wavelength 0.71073
_diffrn_reflns_av_R_equivalents 0.0208
_diffrn_reflns_av_unetI/netI 0.0186
_diffrn_reflns_Laue_measured_fraction_full 0.998
_diffrn_reflns_Laue_measured_fraction_max 0.998
_diffrn_reflns_limit_h_max 14
_diffrn_reflns_limit_h_min -14
_diffrn_reflns_limit_k_max 11
_diffrn_reflns_limit_k_min -11
_diffrn_reflns_limit_l_max 33
_diffrn_reflns_limit_l_min -33
_diffrn_reflns_number 20457
_diffrn_reflns_point_group_measured_fraction_full 0.998
_diffrn_reflns_point_group_measured_fraction_max 0.998
_diffrn_reflns_theta_full 25.242
_diffrn_reflns_theta_max 28.282
_diffrn_reflns_theta_min 3.326
_diffrn_source 'fine-focus sealed X-ray tube'
_diffrn_source_type 'Enhance (Mo) X-ray Source'
_exptl_absorpt_coefficient_mu 0.082
_exptl_absorpt_correction_T_max 1.000
_exptl_absorpt_correction_T_min 0.734
_exptl_absorpt_correction_type gaussian
_exptl_absorpt_process_details
;
CrysAlisPro 1.171.40.45a (Rigaku Oxford Diffraction, 2019)
Numerical absorption correction based on gaussian integration over
			a multifaceted crystal model
Empirical absorption correction using spherical harmonics,
 implemented in SCALE3 ABSPACK scaling algorithm.
;
_exptl_crystal_colour orange
_exptl_crystal_colour_primary brown
_exptl_crystal_density_diffrn 1.294
_exptl_crystal_description block
_exptl_crystal_F_000 912
_exptl_crystal_recrystallization_method 'Re-crystallisation from solvent: ethyl acetate'
_exptl_crystal_size_max 0.726
_exptl_crystal_size_mid 0.292
_exptl_crystal_size_min 0.258
_refine_diff_density_max 0.310
_refine_diff_density_min -0.226
_refine_diff_density_rms 0.042
_refine_ls_extinction_method none
_refine_ls_goodness_of_fit_ref 1.026
_refine_ls_hydrogen_treatment constr
_refine_ls_matrix_type full
_refine_ls_number_parameters 301
_refine_ls_number_reflns 5513
_refine_ls_number_restraints 0
_refine_ls_restrained_S_all 1.026
_refine_ls_R_factor_all 0.0459
_refine_ls_R_factor_gt 0.0399
_refine_ls_shift/su_max 0.001
_refine_ls_shift/su_mean 0.000
_refine_ls_structure_factor_coef Fsqd
_refine_ls_weighting_details 'w=1/[\s^2^(Fo^2^)+(0.0542P)^2^+0.6186P] where P=(Fo^2^+2Fc^2^)/3'
_refine_ls_weighting_scheme calc
_refine_ls_wR_factor_gt 0.1027
_refine_ls_wR_factor_ref 0.1067
_reflns_Friedel_coverage 0.000
_reflns_number_gt 4823
_reflns_number_total 5513
_reflns_threshold_expression 'I > 2\s(I)'
_cod_data_source_file d1ce00377a2.cif
_cod_data_source_block jb420abs
_cod_depositor_comments
;
The following automatic conversions were performed:

data item '_chemical_melting_point' value '438-441' was changed to
'439.5(15)' -- the average value was taken and precision was
estimated.

Automatic conversion script
Id: cif_fix_values 7556 2019-12-06 15:28:31Z antanas 

 Adding full bibliography for 7242927--7242944.cif.
;
_cod_database_code 7242938
_shelx_shelxl_version_number 2016/6
_chemical_oxdiff_formula 'C29 H24 O2 N2'
_chemical_oxdiff_usercomment 'Orange Block '
_shelx_space_group_comment
;
The symmetry employed for this shelxl refinement is uniquely defined
by the following loop, which should always be used as a source of
symmetry information in preference to the above space-group names.
They are only intended as comments.
;
_reflns_odcompleteness_completeness 99.73
_reflns_odcompleteness_iscentric 1
_reflns_odcompleteness_theta 28.22
_olex2_refinement_description
;
1. Fixed Uiso
 At 1.2 times of:
  All C(H) groups
 At 1.5 times of:
  All C(H,H,H) groups
2.a Ternary CH refined with riding coordinates:
 C25(H25)
2.b Aromatic/amide H refined with riding coordinates:
 C18(H18), C8(H8), C7(H7), C20(H20), C24(H24), C14(H14), C17(H17), C15(H15),
 C16(H16), C3(H3), C2(H2), C21(H21), C23(H23), C22(H22)
2.c Idealised Me refined as rotating group:
 C29(H29A,H29B,H29C), C11(H11A,H11B,H11C), C12(H12A,H12B,H12C)
;
_olex2_submission_special_instructions 'No special instructions were received'
_oxdiff_exptl_absorpt_empirical_details
;
Empirical correction (ABSPACK) includes:
- Absorption correction using spherical harmonics
- Frame scaling
;
_oxdiff_exptl_absorpt_empirical_full_max 1.165
_oxdiff_exptl_absorpt_empirical_full_min 0.838

loop_
_space_group_symop_operation_xyz
'x, y, z'
'-x+1/2, y+1/2, -z+1/2'
'-x, -y, -z'
'x-1/2, -y-1/2, z-1/2'

loop_
_atom_site_label
_atom_site_type_symbol
_atom_site_fract_x
_atom_site_fract_y
_atom_site_fract_z
_atom_site_U_iso_or_equiv
_atom_site_adp_type
_atom_site_occupancy
_atom_site_site_symmetry_order
_atom_site_calc_flag
_atom_site_refinement_flags_posn
_atom_site_refinement_flags_adp
_atom_site_refinement_flags_occupancy
_atom_site_disorder_assembly
_atom_site_disorder_group
O2 O 0.46074(8) 0.36154(10) 0.85140(3) 0.02791(19) Uani 1 1 d . . . . .
O1 O 0.34490(9) 0.58350(11) 0.83122(3) 0.0362(2) Uani 1 1 d . . . . .
N1 N 0.45682(9) 0.73710(11) 0.71557(4) 0.0242(2) Uani 1 1 d . . . . .
N2 N 0.57961(11) 0.23437(13) 0.74295(4) 0.0365(3) Uani 1 1 d . . . . .
C6 C 0.27695(9) 0.49592(12) 0.54768(4) 0.0200(2) Uani 1 1 d . . . . .
C5 C 0.33563(9) 0.64025(12) 0.57048(4) 0.0187(2) Uani 1 1 d . . . . .
C13 C 0.34487(9) 0.80059(12) 0.48342(4) 0.0194(2) Uani 1 1 d . . . . .
C10 C 0.36892(9) 0.64334(12) 0.62802(4) 0.0195(2) Uani 1 1 d . . . . .
C9 C 0.34938(9) 0.51832(12) 0.66237(4) 0.0206(2) Uani 1 1 d . . . . .
C19 C 0.22292(10) 0.47549(12) 0.48843(4) 0.0216(2) Uani 1 1 d . . . . .
C1 C 0.42274(10) 0.77533(13) 0.65714(4) 0.0213(2) Uani 1 1 d . . . . .
C18 C 0.40740(10) 0.70219(12) 0.45255(4) 0.0218(2) Uani 1 1 d . . . . .
H18 H 0.461355 0.623320 0.469689 0.026 Uiso 1 1 calc R . . . .
C26 C 0.43632(10) 0.46099(13) 0.76334(4) 0.0238(2) Uani 1 1 d . . . . .
C4 C 0.36374(9) 0.78301(12) 0.54369(4) 0.0199(2) Uani 1 1 d . . . . .
C8 C 0.30065(10) 0.37955(13) 0.63988(4) 0.0235(2) Uani 1 1 d . . . . .
H8 H 0.290879 0.292862 0.661536 0.028 Uiso 1 1 calc R . . . .
C7 C 0.26533(10) 0.37163(12) 0.58237(4) 0.0233(2) Uani 1 1 d . . . . .
H7 H 0.232193 0.276823 0.566898 0.028 Uiso 1 1 calc R . . . .
C27 C 0.51510(11) 0.33671(14) 0.75207(4) 0.0260(2) Uani 1 1 d . . . . .
C25 C 0.37662(10) 0.57017(12) 0.72107(4) 0.0219(2) Uani 1 1 d . . . . .
H25 H 0.294754 0.601088 0.729940 0.026 Uiso 1 1 calc R . . . .
C20 C 0.12295(10) 0.57079(14) 0.46260(4) 0.0256(2) Uani 1 1 d . . . . .
H20 H 0.087183 0.644355 0.482791 0.031 Uiso 1 1 calc R . . . .
C24 C 0.27183(11) 0.36195(13) 0.45775(5) 0.0274(2) Uani 1 1 d . . . . .
H24 H 0.335331 0.293350 0.474714 0.033 Uiso 1 1 calc R . . . .
C14 C 0.26584(10) 0.91939(13) 0.45699(4) 0.0239(2) Uani 1 1 d . . . . .
H14 H 0.225398 0.988067 0.477152 0.029 Uiso 1 1 calc R . . . .
C17 C 0.39000(10) 0.72063(14) 0.39645(4) 0.0257(2) Uani 1 1 d . . . . .
H17 H 0.432627 0.654764 0.376234 0.031 Uiso 1 1 calc R . . . .
C15 C 0.24703(11) 0.93596(13) 0.40081(5) 0.0275(2) Uani 1 1 d . . . . .
H15 H 0.192431 1.013870 0.383422 0.033 Uiso 1 1 calc R . . . .
C28 C 0.40908(10) 0.47826(13) 0.81669(4) 0.0241(2) Uani 1 1 d . . . . .
C16 C 0.30918(11) 0.83707(14) 0.37063(4) 0.0273(2) Uani 1 1 d . . . . .
H16 H 0.296714 0.848747 0.333007 0.033 Uiso 1 1 calc R . . . .
C3 C 0.41296(10) 0.91242(13) 0.57474(4) 0.0240(2) Uani 1 1 d . . . . .
H3 H 0.426851 1.004740 0.556594 0.029 Uiso 1 1 calc R . . . .
C2 C 0.44336(11) 0.91275(13) 0.63228(4) 0.0250(2) Uani 1 1 d . . . . .
H2 H 0.475623 1.001967 0.651983 0.030 Uiso 1 1 calc R . . . .
C21 C 0.07624(12) 0.55701(15) 0.40703(5) 0.0321(3) Uani 1 1 d . . . . .
H21 H 0.009126 0.620832 0.390222 0.038 Uiso 1 1 calc R . . . .
C23 C 0.22610(13) 0.35084(14) 0.40193(5) 0.0334(3) Uani 1 1 d . . . . .
H23 H 0.261054 0.277008 0.381554 0.040 Uiso 1 1 calc R . . . .
C29 C 0.43827(12) 0.37449(16) 0.90598(5) 0.0329(3) Uani 1 1 d . . . . .
H29A H 0.348117 0.375005 0.905103 0.049 Uiso 1 1 calc GR . . . .
H29B H 0.475144 0.470917 0.922122 0.049 Uiso 1 1 calc GR . . . .
H29C H 0.476546 0.286200 0.927177 0.049 Uiso 1 1 calc GR . . . .
C22 C 0.12920(13) 0.44859(15) 0.37656(5) 0.0352(3) Uani 1 1 d . . . . .
H22 H 0.099610 0.441652 0.339120 0.042 Uiso 1 1 calc R . . . .
C11 C 0.41795(14) 0.86240(14) 0.75085(5) 0.0348(3) Uani 1 1 d . . . . .
H11A H 0.465146 0.957307 0.747652 0.052 Uiso 1 1 calc GR . . . .
H11B H 0.435291 0.827535 0.788074 0.052 Uiso 1 1 calc GR . . . .
H11C H 0.328383 0.883082 0.739541 0.052 Uiso 1 1 calc GR . . . .
C12 C 0.59710(11) 0.70835(19) 0.73080(5) 0.0407(3) Uani 1 1 d . . . . .
H12A H 0.620839 0.627696 0.707711 0.061 Uiso 1 1 calc GR . . . .
H12B H 0.618607 0.674675 0.768108 0.061 Uiso 1 1 calc GR . . . .
H12C H 0.642025 0.804202 0.726367 0.061 Uiso 1 1 calc GR . . . .

loop_
_atom_site_aniso_label
_atom_site_aniso_U_11
_atom_site_aniso_U_22
_atom_site_aniso_U_33
_atom_site_aniso_U_23
_atom_site_aniso_U_13
_atom_site_aniso_U_12
O2 0.0347(4) 0.0316(4) 0.0191(4) 0.0084(3) 0.0092(3) 0.0099(3)
O1 0.0475(5) 0.0361(5) 0.0278(4) 0.0053(4) 0.0141(4) 0.0187(4)
N1 0.0254(4) 0.0271(5) 0.0181(4) 0.0027(3) -0.0004(3) -0.0035(4)
N2 0.0459(6) 0.0374(6) 0.0293(5) 0.0080(4) 0.0152(5) 0.0160(5)
C6 0.0191(5) 0.0202(5) 0.0206(5) 0.0001(4) 0.0037(4) -0.0004(4)
C5 0.0175(4) 0.0190(5) 0.0194(5) 0.0015(4) 0.0032(4) -0.0001(4)
C13 0.0199(5) 0.0190(5) 0.0194(5) 0.0027(4) 0.0043(4) -0.0032(4)
C10 0.0182(5) 0.0198(5) 0.0199(5) 0.0022(4) 0.0028(4) -0.0004(4)
C9 0.0195(5) 0.0227(5) 0.0193(5) 0.0038(4) 0.0028(4) 0.0009(4)
C19 0.0228(5) 0.0204(5) 0.0210(5) -0.0002(4) 0.0026(4) -0.0066(4)
C1 0.0212(5) 0.0250(5) 0.0168(4) 0.0013(4) 0.0017(4) -0.0015(4)
C18 0.0192(5) 0.0217(5) 0.0246(5) 0.0018(4) 0.0044(4) -0.0011(4)
C26 0.0262(5) 0.0258(5) 0.0196(5) 0.0050(4) 0.0052(4) 0.0053(4)
C4 0.0197(5) 0.0206(5) 0.0192(5) 0.0020(4) 0.0038(4) -0.0004(4)
C8 0.0254(5) 0.0208(5) 0.0245(5) 0.0051(4) 0.0055(4) -0.0013(4)
C7 0.0248(5) 0.0188(5) 0.0259(5) -0.0003(4) 0.0040(4) -0.0036(4)
C27 0.0300(5) 0.0303(6) 0.0184(5) 0.0070(4) 0.0068(4) 0.0040(5)
C25 0.0220(5) 0.0225(5) 0.0209(5) 0.0032(4) 0.0035(4) -0.0006(4)
C20 0.0228(5) 0.0286(6) 0.0249(5) 0.0002(4) 0.0034(4) -0.0039(4)
C24 0.0327(6) 0.0197(5) 0.0294(6) -0.0019(4) 0.0053(5) -0.0044(4)
C14 0.0267(5) 0.0206(5) 0.0250(5) 0.0018(4) 0.0065(4) 0.0019(4)
C17 0.0237(5) 0.0303(6) 0.0246(5) -0.0041(4) 0.0080(4) -0.0040(4)
C15 0.0282(5) 0.0249(5) 0.0272(5) 0.0080(4) 0.0003(4) -0.0003(4)
C28 0.0249(5) 0.0262(5) 0.0212(5) 0.0044(4) 0.0046(4) 0.0040(4)
C16 0.0271(5) 0.0348(6) 0.0192(5) 0.0025(4) 0.0024(4) -0.0086(5)
C3 0.0292(5) 0.0200(5) 0.0232(5) 0.0034(4) 0.0061(4) -0.0046(4)
C2 0.0291(5) 0.0224(5) 0.0227(5) -0.0015(4) 0.0030(4) -0.0072(4)
C21 0.0297(6) 0.0351(6) 0.0280(6) 0.0049(5) -0.0030(4) -0.0069(5)
C23 0.0494(7) 0.0234(6) 0.0278(6) -0.0080(4) 0.0089(5) -0.0101(5)
C29 0.0371(6) 0.0438(7) 0.0204(5) 0.0078(5) 0.0116(5) 0.0066(5)
C22 0.0487(7) 0.0322(6) 0.0214(5) -0.0023(5) -0.0008(5) -0.0153(6)
C11 0.0538(8) 0.0290(6) 0.0205(5) -0.0041(4) 0.0047(5) -0.0085(5)
C12 0.0238(6) 0.0557(9) 0.0376(7) 0.0162(6) -0.0057(5) -0.0085(6)

loop_
_atom_type_symbol
_atom_type_description
_atom_type_scat_dispersion_real
_atom_type_scat_dispersion_imag
_atom_type_scat_source
C C 0.0033 0.0016 'International Tables Vol C Tables 4.2.6.8 and 6.1.1.4'
H H 0.0000 0.0000 'International Tables Vol C Tables 4.2.6.8 and 6.1.1.4'
N N 0.0061 0.0033 'International Tables Vol C Tables 4.2.6.8 and 6.1.1.4'
O O 0.0106 0.0060 'International Tables Vol C Tables 4.2.6.8 and 6.1.1.4'

loop_
_exptl_crystal_face_index_h
_exptl_crystal_face_index_k
_exptl_crystal_face_index_l
_exptl_crystal_face_perp_dist
0 -12 1 0.1194
-2 12 -1 0.1315
15 1 -5 0.2798
-15 -1 5 0.2493
-10 8 -6 0.1558
9 -7 13 0.1679
0 0 -35 0.2625
0 0 35 0.2169
-1 11 11 0.1124
-12 -1 -15 0.1023
12 -1 14 0.1428

loop_
_geom_angle_atom_site_label_1
_geom_angle_atom_site_label_2
_geom_angle_atom_site_label_3
_geom_angle
_geom_angle_site_symmetry_1
_geom_angle_site_symmetry_3
_geom_angle_publ_flag
C28 O2 C29 115.43(9) . . ?
C1 N1 C25 103.67(7) . . ?
C1 N1 C11 112.89(9) . . ?
C1 N1 C12 109.24(9) . . ?
C11 N1 C25 110.18(8) . . ?
C11 N1 C12 110.35(10) . . ?
C12 N1 C25 110.32(9) . . ?
C5 C6 C19 123.10(9) . . ?
C7 C6 C5 118.80(9) . . ?
C7 C6 C19 118.05(9) . . ?
C6 C5 C4 129.88(9) . . ?
C10 C5 C6 114.99(9) . . ?
C10 C5 C4 115.12(9) . . ?
C18 C13 C4 121.18(9) . . ?
C18 C13 C14 118.70(9) . . ?
C14 C13 C4 120.10(9) . . ?
C9 C10 C5 124.85(9) . . ?
C1 C10 C5 122.85(9) . . ?
C1 C10 C9 112.28(9) . . ?
C10 C9 C25 110.75(9) . . ?
C8 C9 C10 119.18(9) . . ?
C8 C9 C25 129.78(9) . . ?
C20 C19 C6 120.42(10) . . ?
C20 C19 C24 118.69(10) . . ?
C24 C19 C6 120.89(10) . . ?
C10 C1 N1 109.84(9) . . ?
C2 C1 N1 127.80(9) . . ?
C2 C1 C10 122.29(9) . . ?
C13 C18 H18 119.7 . . ?
C17 C18 C13 120.68(10) . . ?
C17 C18 H18 119.7 . . ?
C27 C26 C25 121.49(9) . . ?
C27 C26 C28 120.17(9) . . ?
C28 C26 C25 118.29(10) . . ?
C5 C4 C13 123.76(9) . . ?
C3 C4 C5 119.48(9) . . ?
C3 C4 C13 116.76(9) . . ?
C9 C8 H8 121.1 . . ?
C9 C8 C7 117.73(9) . . ?
C7 C8 H8 121.1 . . ?
C6 C7 C8 124.22(10) . . ?
C6 C7 H7 117.9 . . ?
C8 C7 H7 117.9 . . ?
N2 C27 C26 179.77(13) . . ?
N1 C25 H25 106.8 . . ?
C9 C25 N1 99.78(7) . . ?
C9 C25 H25 106.8 . . ?
C26 C25 N1 115.94(8) . . ?
C26 C25 C9 119.86(9) . . ?
C26 C25 H25 106.8 . . ?
C19 C20 H20 119.7 . . ?
C21 C20 C19 120.61(11) . . ?
C21 C20 H20 119.7 . . ?
C19 C24 H24 119.9 . . ?
C23 C24 C19 120.28(11) . . ?
C23 C24 H24 119.9 . . ?
C13 C14 H14 119.8 . . ?
C15 C14 C13 120.49(10) . . ?
C15 C14 H14 119.8 . . ?
C18 C17 H17 120.0 . . ?
C16 C17 C18 119.97(10) . . ?
C16 C17 H17 120.0 . . ?
C14 C15 H15 119.9 . . ?
C16 C15 C14 120.21(10) . . ?
C16 C15 H15 119.9 . . ?
O2 C28 C26 113.03(9) . . ?
O1 C28 O2 121.38(10) . . ?
O1 C28 C26 125.59(10) . . ?
C17 C16 H16 120.0 . . ?
C15 C16 C17 119.93(10) . . ?
C15 C16 H16 120.0 . . ?
C4 C3 H3 118.0 . . ?
C4 C3 C2 124.02(10) . . ?
C2 C3 H3 118.0 . . ?
C1 C2 C3 116.10(10) . . ?
C1 C2 H2 121.9 . . ?
C3 C2 H2 121.9 . . ?
C20 C21 H21 119.9 . . ?
C22 C21 C20 120.18(11) . . ?
C22 C21 H21 119.9 . . ?
C24 C23 H23 119.8 . . ?
C22 C23 C24 120.43(11) . . ?
C22 C23 H23 119.8 . . ?
O2 C29 H29A 109.5 . . ?
O2 C29 H29B 109.5 . . ?
O2 C29 H29C 109.5 . . ?
H29A C29 H29B 109.5 . . ?
H29A C29 H29C 109.5 . . ?
H29B C29 H29C 109.5 . . ?
C21 C22 H22 120.1 . . ?
C23 C22 C21 119.71(11) . . ?
C23 C22 H22 120.1 . . ?
N1 C11 H11A 109.5 . . ?
N1 C11 H11B 109.5 . . ?
N1 C11 H11C 109.5 . . ?
H11A C11 H11B 109.5 . . ?
H11A C11 H11C 109.5 . . ?
H11B C11 H11C 109.5 . . ?
N1 C12 H12A 109.5 . . ?
N1 C12 H12B 109.5 . . ?
N1 C12 H12C 109.5 . . ?
H12A C12 H12B 109.5 . . ?
H12A C12 H12C 109.5 . . ?
H12B C12 H12C 109.5 . . ?

loop_
_geom_bond_atom_site_label_1
_geom_bond_atom_site_label_2
_geom_bond_distance
_geom_bond_site_symmetry_2
_geom_bond_publ_flag
O2 C28 1.3587(13) . ?
O2 C29 1.4369(13) . ?
O1 C28 1.2223(13) . ?
N1 C1 1.4720(12) . ?
N1 C25 1.6719(14) . ?
N1 C11 1.4899(15) . ?
N1 C12 1.4932(15) . ?
N2 C27 1.1574(15) . ?
C6 C5 1.4386(14) . ?
C6 C19 1.4921(14) . ?
C6 C7 1.3846(14) . ?
C5 C10 1.4141(13) . ?
C5 C4 1.4415(13) . ?
C13 C18 1.3928(14) . ?
C13 C4 1.4895(13) . ?
C13 C14 1.3937(14) . ?
C10 C9 1.4041(14) . ?
C10 C1 1.3944(14) . ?
C9 C8 1.3607(15) . ?
C9 C25 1.5058(14) . ?
C19 C20 1.3926(15) . ?
C19 C24 1.3940(15) . ?
C1 C2 1.3568(15) . ?
C18 H18 0.9300 . ?
C18 C17 1.3883(14) . ?
C26 C27 1.4100(15) . ?
C26 C25 1.4543(14) . ?
C26 C28 1.4289(14) . ?
C4 C3 1.3853(15) . ?
C8 H8 0.9300 . ?
C8 C7 1.4160(15) . ?
C7 H7 0.9300 . ?
C25 H25 0.9800 . ?
C20 H20 0.9300 . ?
C20 C21 1.3872(15) . ?
C24 H24 0.9300 . ?
C24 C23 1.3897(16) . ?
C14 H14 0.9300 . ?
C14 C15 1.3877(15) . ?
C17 H17 0.9300 . ?
C17 C16 1.3841(17) . ?
C15 H15 0.9300 . ?
C15 C16 1.3818(17) . ?
C16 H16 0.9300 . ?
C3 H3 0.9300 . ?
C3 C2 1.4127(15) . ?
C2 H2 0.9300 . ?
C21 H21 0.9300 . ?
C21 C22 1.3833(19) . ?
C23 H23 0.9300 . ?
C23 C22 1.3792(19) . ?
C29 H29A 0.9600 . ?
C29 H29B 0.9600 . ?
C29 H29C 0.9600 . ?
C22 H22 0.9300 . ?
C11 H11A 0.9600 . ?
C11 H11B 0.9600 . ?
C11 H11C 0.9600 . ?
C12 H12A 0.9600 . ?
C12 H12B 0.9600 . ?
C12 H12C 0.9600 . ?

loop_
_geom_torsion_atom_site_label_1
_geom_torsion_atom_site_label_2
_geom_torsion_atom_site_label_3
_geom_torsion_atom_site_label_4
_geom_torsion
_geom_torsion_site_symmetry_1
_geom_torsion_site_symmetry_2
_geom_torsion_site_symmetry_3
_geom_torsion_site_symmetry_4
_geom_torsion_publ_flag
N1 C1 C2 C3 173.61(10) . . . . ?
C6 C5 C10 C9 0.46(15) . . . . ?
C6 C5 C10 C1 -177.83(9) . . . . ?
C6 C5 C4 C13 -5.63(17) . . . . ?
C6 C5 C4 C3 175.35(10) . . . . ?
C6 C19 C20 C21 177.10(10) . . . . ?
C6 C19 C24 C23 -175.92(10) . . . . ?
C5 C6 C19 C20 -61.15(14) . . . . ?
C5 C6 C19 C24 118.34(11) . . . . ?
C5 C6 C7 C8 4.01(16) . . . . ?
C5 C10 C9 C8 3.36(16) . . . . ?
C5 C10 C9 C25 -171.13(9) . . . . ?
C5 C10 C1 N1 -175.00(9) . . . . ?
C5 C10 C1 C2 2.19(16) . . . . ?
C5 C4 C3 C2 2.78(17) . . . . ?
C13 C18 C17 C16 -0.43(16) . . . . ?
C13 C4 C3 C2 -176.31(10) . . . . ?
C13 C14 C15 C16 -1.63(17) . . . . ?
C10 C5 C4 C13 175.52(9) . . . . ?
C10 C5 C4 C3 -3.50(14) . . . . ?
C10 C9 C8 C7 -3.44(15) . . . . ?
C10 C9 C25 N1 -15.70(10) . . . . ?
C10 C9 C25 C26 -143.34(10) . . . . ?
C10 C1 C2 C3 -3.03(16) . . . . ?
C9 C10 C1 N1 6.52(12) . . . . ?
C9 C10 C1 C2 -176.29(10) . . . . ?
C9 C8 C7 C6 -0.15(16) . . . . ?
C19 C6 C5 C10 173.50(9) . . . . ?
C19 C6 C5 C4 -5.35(16) . . . . ?
C19 C6 C7 C8 -173.57(10) . . . . ?
C19 C20 C21 C22 -0.36(17) . . . . ?
C19 C24 C23 C22 -2.01(18) . . . . ?
C1 N1 C25 C9 18.48(9) . . . . ?
C1 N1 C25 C26 148.70(9) . . . . ?
C1 C10 C9 C8 -178.19(10) . . . . ?
C1 C10 C9 C25 7.32(12) . . . . ?
C18 C13 C4 C5 -59.24(14) . . . . ?
C18 C13 C4 C3 119.80(11) . . . . ?
C18 C13 C14 C15 1.90(16) . . . . ?
C18 C17 C16 C15 0.73(16) . . . . ?
C4 C5 C10 C9 179.49(9) . . . . ?
C4 C5 C10 C1 1.20(14) . . . . ?
C4 C13 C18 C17 -179.39(9) . . . . ?
C4 C13 C14 C15 -179.56(10) . . . . ?
C4 C3 C2 C1 0.57(17) . . . . ?
C8 C9 C25 N1 170.57(11) . . . . ?
C8 C9 C25 C26 42.93(16) . . . . ?
C7 C6 C5 C10 -3.95(14) . . . . ?
C7 C6 C5 C4 177.20(10) . . . . ?
C7 C6 C19 C20 116.32(11) . . . . ?
C7 C6 C19 C24 -64.19(14) . . . . ?
C27 C26 C25 N1 -93.64(12) . . . . ?
C27 C26 C25 C9 26.16(16) . . . . ?
C27 C26 C28 O2 -3.04(16) . . . . ?
C27 C26 C28 O1 178.06(12) . . . . ?
C25 N1 C1 C10 -15.79(11) . . . . ?
C25 N1 C1 C2 167.22(11) . . . . ?
C25 C9 C8 C7 169.85(10) . . . . ?
C25 C26 C28 O2 174.43(10) . . . . ?
C25 C26 C28 O1 -4.48(18) . . . . ?
C20 C19 C24 C23 3.58(16) . . . . ?
C20 C21 C22 C23 1.98(18) . . . . ?
C24 C19 C20 C21 -2.40(16) . . . . ?
C24 C23 C22 C21 -0.80(18) . . . . ?
C14 C13 C18 C17 -0.88(15) . . . . ?
C14 C13 C4 C5 122.26(11) . . . . ?
C14 C13 C4 C3 -58.70(13) . . . . ?
C14 C15 C16 C17 0.30(17) . . . . ?
C28 C26 C25 N1 88.93(12) . . . . ?
C28 C26 C25 C9 -151.27(10) . . . . ?
C29 O2 C28 O1 -2.11(16) . . . . ?
C29 O2 C28 C26 178.94(10) . . . . ?
C11 N1 C1 C10 -135.00(10) . . . . ?
C11 N1 C1 C2 48.01(15) . . . . ?
C11 N1 C25 C9 139.54(9) . . . . ?
C11 N1 C25 C26 -90.25(11) . . . . ?
C12 N1 C1 C10 101.82(11) . . . . ?
C12 N1 C1 C2 -75.17(14) . . . . ?
C12 N1 C25 C9 -98.38(10) . . . . ?
C12 N1 C25 C26 31.84(12) . . . . ?

loop_
_exptl_oxdiff_crystal_face_indexfrac_h
_exptl_oxdiff_crystal_face_indexfrac_k
_exptl_oxdiff_crystal_face_indexfrac_l
_exptl_oxdiff_crystal_face_x
_exptl_oxdiff_crystal_face_y
_exptl_oxdiff_crystal_face_z
-0.0157 -11.9209 1.3111 0.3692 0.6025 -0.7075
-2.2276 11.7850 -0.6146 -0.3100 -0.5058 0.8050
14.9748 1.1867 -4.6801 -0.4039 -0.6596 -0.6339
-14.9826 -1.1218 4.6754 0.4021 0.6566 0.6381
-10.0509 8.0620 -6.2819 0.2075 -0.1274 0.9699
9.1418 -7.4094 12.9928 -0.3675 0.2254 -0.9023
0.4567 0.0026 -34.7754 0.8515 -0.5216 0.0529
-0.1970 -0.2080 34.6643 -0.8502 0.5208 -0.0772
-1.3605 11.2789 11.4237 -0.6207 -0.3371 0.7079
-11.9987 -0.6010 -15.3657 0.7880 0.2337 0.5696
12.4447 -0.6145 13.7378 -0.7209 -0.2138 -0.6593
